data_7110419
loop_
_publ_author_name
'Real, Julio'
'Pag\`es, Montserrat'
'Polo, Alfons'
'Francesc Piniella, J.'
'\'Alvarez-Larena, \'Angel'

_publ_section_title
;
 Low symmetry metal complexes: chloro cysteine ethyl ester-N,S
 triphenylphosphine palladium(II), a new regioselective hydrocarboxylation
 catalyst for 2-phenylpropanoic acid, and its crystal structure
;
_journal_issue 3
_journal_name_full 'Chemical Communications'
_journal_page_first 277
_journal_paper_doi 10.1039/a809130g
_journal_year 1999
_chemical_formula_sum 'C23 H25 Cl N O2 P Pd S'
_chemical_formula_weight 552.32
_chemical_name_systematic
; 
Chloro(cysteineethylester-N,S)triphenylphosphinepalladium(II) 
;
_space_group_IT_number 19
_symmetry_cell_setting orthorhombic
_symmetry_space_group_name_Hall 'P 2ac 2ab'
_symmetry_space_group_name_H-M 'P 21 21 21'
_atom_sites_solution_hydrogens geom
_atom_sites_solution_primary direct
_atom_sites_solution_secondary difmap
_audit_creation_method SHELXL-97
_cell_angle_alpha 90.00
_cell_angle_beta 90.00
_cell_angle_gamma 90.00
_cell_formula_units_Z 4
_cell_length_a 7.929(5)
_cell_length_b 10.330(2)
_cell_length_c 28.769(6)
_cell_measurement_reflns_used 25
_cell_measurement_temperature 293(2)
_cell_measurement_theta_max 13.91
_cell_measurement_theta_min 11.52
_cell_volume 2356.4(16)
_computing_cell_refinement 'CAD4 (Enraf-Nonius)'
_computing_data_collection 'CAD4 (Enraf-Nonius)'
_computing_structure_refinement 'SHELXL-97 (Sheldrick, 1997)'
_computing_structure_solution 'SHELXS-97 (Sheldrick, 1990)'
_diffrn_ambient_temperature 293(2)
_diffrn_measured_fraction_theta_full 0.864
_diffrn_measured_fraction_theta_max 0.864
_diffrn_measurement_device_type 'Enraf-Nonius CAD4'
_diffrn_measurement_method 'omega/2theta scan'
_diffrn_radiation_monochromator graphite
_diffrn_radiation_source 'fine-focus sealed tube'
_diffrn_radiation_type MoK\a
_diffrn_radiation_wavelength 0.71069
_diffrn_reflns_av_R_equivalents 0.0000
_diffrn_reflns_av_sigmaI/netI 0.0202
_diffrn_reflns_limit_h_max 9
_diffrn_reflns_limit_h_min 0
_diffrn_reflns_limit_k_max 12
_diffrn_reflns_limit_k_min 0
_diffrn_reflns_limit_l_max 34
_diffrn_reflns_limit_l_min 0
_diffrn_reflns_number 2069
_diffrn_reflns_theta_full 24.95
_diffrn_reflns_theta_max 24.95
_diffrn_reflns_theta_min 1.42
_diffrn_standards_decay_% 0
_diffrn_standards_interval_time 120
_diffrn_standards_number 3
_exptl_absorpt_coefficient_mu 1.077
_exptl_absorpt_correction_T_max 1.000
_exptl_absorpt_correction_T_min 0.955
_exptl_absorpt_correction_type empirical
_exptl_crystal_colour orange
_exptl_crystal_density_diffrn 1.557
_exptl_crystal_density_meas ?
_exptl_crystal_description prism
_exptl_crystal_F_000 1120
_exptl_crystal_size_max 0.54
_exptl_crystal_size_mid 0.20
_exptl_crystal_size_min 0.14
_refine_diff_density_max 0.581
_refine_diff_density_min -0.459
_refine_diff_density_rms 0.072
_refine_ls_abs_structure_details 'Flack H D (1983), Acta Cryst. A39, 876-881'
_refine_ls_abs_structure_Flack 0.01(4)
_refine_ls_extinction_method none
_refine_ls_goodness_of_fit_ref 1.130
_refine_ls_hydrogen_treatment mixed
_refine_ls_matrix_type full
_refine_ls_number_parameters 277
_refine_ls_number_reflns 2069
_refine_ls_number_restraints 21
_refine_ls_restrained_S_all 1.129
_refine_ls_R_factor_all 0.0302
_refine_ls_R_factor_gt 0.0229
_refine_ls_shift/su_max 0.001
_refine_ls_shift/su_mean 0.000
_refine_ls_structure_factor_coef Fsqd
_refine_ls_weighting_details 'w=1/[\s^2^(Fo^2^)+(0.0225P)^2^+2.5111P] where P=(Fo^2^+2Fc^2^)/3'
_refine_ls_weighting_scheme calc
_refine_ls_wR_factor_gt 0.0595
_refine_ls_wR_factor_ref 0.0631
_reflns_number_gt 1910
_reflns_number_total 2069
_reflns_threshold_expression >2sigma(I)
_cod_data_source_file 809130gsup1.cif
_cod_data_source_block compound2
_cod_depositor_comments
;
The following automatic conversions were performed:

'_exptl_crystal_density_meas' value 'not measured' was changed to '?'
- the value is perceived as not measured.

Automatic conversion script
Id: cif_fix_values 3008 2015-01-20 13:52:24Z robertas 

The following automatic conversions were performed:

'_refine_ls_weighting_scheme' value 'calc
w=1/[\s^2^(Fo^2^)+(0.0225P)^2^+2.5111P] where P=(Fo^2^+2Fc^2^)/3' was
changed to 'calc'. New tag '_refine_ls_weighting_details' was
created. The value of the new tag was set to
'w=1/[\s^2^(Fo^2^)+(0.0225P)^2^+2.5111P] where P=(Fo^2^+2Fc^2^)/3'.

Automatic conversion script
Id: cif_fix_values 3143 2015-03-26 13:38:13Z robertas 
;
_cod_database_code 7110419

loop_
_symmetry_equiv_pos_as_xyz
'x, y, z'
'-x+1/2, -y, z+1/2'
'-x, y+1/2, -z+1/2'
'x+1/2, -y+1/2, -z'

loop_
_atom_site_label
_atom_site_type_symbol
_atom_site_fract_x
_atom_site_fract_y
_atom_site_fract_z
_atom_site_U_iso_or_equiv
_atom_site_adp_type
_atom_site_occupancy
_atom_site_calc_flag
_atom_site_refinement_flags
Pd Pd 0.01321(5) 0.86839(4) 0.169860(13) 0.03235(11) Uani 1 d .
S S 0.0130(2) 0.72771(13) 0.11002(5) 0.0432(3) Uani 1 d .
Cl Cl 0.0468(2) 1.00248(17) 0.23516(5) 0.0575(5) Uani 1 d .
P P -0.13301(18) 1.01832(13) 0.12968(5) 0.0327(3) Uani 1 d .
C11 C 0.0051(7) 1.1335(5) 0.10151(16) 0.0384(11) Uani 1 d D
C12 C -0.0432(8) 1.2017(6) 0.0625(2) 0.0525(17) Uani 1 d D
H12 H -0.1503 1.1883 0.0503 0.063 Uiso 1 calc R
C13 C 0.0631(9) 1.2891(7) 0.0412(3) 0.066(2) Uani 1 d D
H13 H 0.0272 1.3338 0.0150 0.079 Uiso 1 calc R
C14 C 0.2220(9) 1.3102(7) 0.0588(3) 0.068(2) Uani 1 d D
H14 H 0.2948 1.3680 0.0443 0.082 Uiso 1 calc R
C15 C 0.2719(8) 1.2443(7) 0.0982(3) 0.063(2) Uani 1 d D
H15 H 0.3792 1.2583 0.1102 0.076 Uiso 1 calc R
C16 C 0.1639(7) 1.1571(6) 0.1202(2) 0.0513(16) Uani 1 d D
H16 H 0.1979 1.1149 0.1472 0.062 Uiso 1 calc R
C21 C -0.2722(6) 1.1143(5) 0.1665(2) 0.0369(12) Uani 1 d D
C22 C -0.3902(7) 1.0504(6) 0.1942(2) 0.0475(15) Uani 1 d D
H22 H -0.3899 0.9605 0.1957 0.057 Uiso 1 calc R
C23 C -0.5068(8) 1.1196(6) 0.21929(19) 0.0596(16) Uani 1 d D
H23 H -0.5866 1.0760 0.2371 0.071 Uiso 1 calc R
C24 C -0.5070(9) 1.2530(6) 0.2184(2) 0.0641(19) Uani 1 d D
H24 H -0.5885 1.2994 0.2346 0.077 Uiso 1 calc R
C25 C -0.3857(9) 1.3164(7) 0.1933(2) 0.0620(19) Uani 1 d D
H25 H -0.3810 1.4063 0.1943 0.074 Uiso 1 calc R
C26 C -0.2689(8) 1.2488(5) 0.1664(2) 0.0477(14) Uani 1 d D
H26 H -0.1898 1.2932 0.1486 0.057 Uiso 1 calc R
C31 C -0.2697(7) 0.9647(5) 0.08303(18) 0.0356(12) Uani 1 d D
C32 C -0.4447(7) 0.9685(6) 0.0854(2) 0.0473(15) Uani 1 d D
H32 H -0.4959 1.0013 0.1120 0.057 Uiso 1 calc R
C33 C -0.5444(8) 0.9250(7) 0.0494(2) 0.0541(17) Uani 1 d D
H33 H -0.6612 0.9271 0.0521 0.065 Uiso 1 calc R
C34 C -0.4698(7) 0.8782(6) 0.00954(19) 0.0517(15) Uani 1 d D
H34 H -0.5367 0.8489 -0.0148 0.062 Uiso 1 calc R
C35 C -0.2959(7) 0.8747(6) 0.0056(2) 0.0491(15) Uani 1 d D
H35 H -0.2457 0.8442 -0.0215 0.059 Uiso 1 calc R
C36 C -0.1980(7) 0.9169(6) 0.04207(19) 0.0426(14) Uani 1 d D
H36 H -0.0812 0.9134 0.0394 0.051 Uiso 1 calc R
C1 C 0.3798(8) 0.6614(6) 0.1554(2) 0.0430(15) Uani 1 d .
C2 C 0.2136(6) 0.6195(6) 0.1761(2) 0.0394(13) Uani 1 d .
H2 H 0.2345 0.5441 0.1960 0.047 Uiso 1 calc R
C3 C 0.0814(7) 0.5844(5) 0.1420(2) 0.0412(14) Uani 1 d .
H3A H -0.0141 0.5465 0.1581 0.049 Uiso 1 calc R
H3B H 0.1254 0.5206 0.1204 0.049 Uiso 1 calc R
C4 C 0.5984(8) 0.6053(8) 0.1037(3) 0.063(2) Uani 1 d .
H4A H 0.6826 0.6043 0.1282 0.076 Uiso 1 calc R
H4B H 0.6001 0.6899 0.0890 0.076 Uiso 1 calc R
C5 C 0.6352(9) 0.5039(8) 0.0692(3) 0.070(2) Uani 1 d .
H5A H 0.7441 0.5193 0.0557 0.105 Uiso 1 calc R
H5B H 0.5509 0.5055 0.0453 0.105 Uiso 1 calc R
H5C H 0.6347 0.4208 0.0842 0.105 Uiso 1 calc R
O1 O 0.4563(5) 0.7543(5) 0.16809(19) 0.0629(12) Uani 1 d .
O2 O 0.4313(5) 0.5793(4) 0.12313(18) 0.0509(12) Uani 1 d .
N N 0.1492(6) 0.7260(5) 0.20584(16) 0.0385(11) Uani 1 d D
H0A H 0.242(5) 0.769(6) 0.2151(17) 0.058 Uiso 1 d D
H0B H 0.088(6) 0.701(6) 0.2306(12) 0.058 Uiso 1 d D

loop_
_atom_site_aniso_label
_atom_site_aniso_U_11
_atom_site_aniso_U_22
_atom_site_aniso_U_33
_atom_site_aniso_U_23
_atom_site_aniso_U_13
_atom_site_aniso_U_12
Pd 0.03364(19) 0.03272(19) 0.03068(18) -0.00040(16) -0.00019(18) 0.00075(19)
S 0.0481(8) 0.0437(7) 0.0378(7) -0.0091(6) -0.0074(8) 0.0056(8)
Cl 0.0653(11) 0.0625(9) 0.0446(8) -0.0184(7) -0.0087(8) 0.0174(8)
P 0.0325(7) 0.0330(7) 0.0326(7) -0.0003(6) -0.0021(6) -0.0008(6)
C11 0.038(3) 0.039(3) 0.038(3) -0.002(2) 0.005(3) 0.000(4)
C12 0.049(4) 0.053(4) 0.055(4) 0.014(3) -0.015(3) -0.008(3)
C13 0.086(6) 0.055(4) 0.056(4) 0.014(3) -0.009(4) -0.014(4)
C14 0.064(5) 0.050(4) 0.090(6) 0.006(4) 0.017(4) -0.016(4)
C15 0.042(4) 0.060(4) 0.086(6) 0.017(4) 0.002(4) -0.015(3)
C16 0.046(3) 0.052(4) 0.055(4) 0.013(3) -0.001(3) -0.004(3)
C21 0.038(3) 0.041(3) 0.032(3) -0.006(3) -0.007(2) 0.002(2)
C22 0.050(4) 0.050(4) 0.043(4) -0.006(3) 0.006(3) -0.007(3)
C23 0.043(3) 0.094(5) 0.041(3) -0.004(3) 0.002(3) 0.003(5)
C24 0.057(4) 0.089(5) 0.046(4) -0.017(3) -0.003(4) 0.029(5)
C25 0.079(5) 0.051(4) 0.056(4) -0.004(3) -0.001(4) 0.019(4)
C26 0.056(3) 0.043(3) 0.045(4) -0.003(3) -0.002(3) 0.004(3)
C31 0.036(3) 0.034(3) 0.037(3) 0.003(2) -0.003(2) -0.004(2)
C32 0.044(4) 0.050(4) 0.048(4) -0.003(3) -0.003(3) 0.000(3)
C33 0.041(4) 0.068(4) 0.054(4) -0.005(3) -0.009(3) -0.004(3)
C34 0.061(4) 0.050(3) 0.044(3) -0.004(3) -0.020(3) -0.005(4)
C35 0.062(4) 0.046(3) 0.039(3) -0.002(3) -0.001(3) 0.004(3)
C36 0.041(3) 0.048(3) 0.039(3) 0.001(3) -0.003(2) 0.001(3)
C1 0.039(3) 0.042(3) 0.048(4) 0.007(3) -0.005(3) 0.001(3)
C2 0.039(3) 0.034(3) 0.046(3) 0.006(3) -0.002(2) 0.001(2)
C3 0.036(3) 0.035(3) 0.052(4) -0.005(3) 0.007(3) -0.005(2)
C4 0.038(3) 0.065(5) 0.086(6) 0.006(4) 0.018(3) -0.003(3)
C5 0.053(4) 0.073(5) 0.084(6) -0.005(4) 0.030(4) 0.000(4)
O1 0.057(3) 0.061(3) 0.070(3) -0.008(3) 0.007(3) -0.023(2)
O2 0.033(2) 0.047(3) 0.073(3) -0.004(2) 0.010(2) -0.0036(17)
N 0.046(3) 0.039(3) 0.031(3) 0.003(2) 0.003(2) 0.001(2)

loop_
_atom_type_symbol
_atom_type_description
_atom_type_scat_dispersion_real
_atom_type_scat_dispersion_imag
_atom_type_scat_source
C C 0.0033 0.0016 'International Tables Vol C Tables 4.2.6.8 and 6.1.1.4'
H H 0.0000 0.0000 'International Tables Vol C Tables 4.2.6.8 and 6.1.1.4'
O O 0.0106 0.0060 'International Tables Vol C Tables 4.2.6.8 and 6.1.1.4'
N N 0.0061 0.0033 'International Tables Vol C Tables 4.2.6.8 and 6.1.1.4'
Cl Cl 0.1484 0.1585 'International Tables Vol C Tables 4.2.6.8 and 6.1.1.4'
P P 0.1023 0.0942 'International Tables Vol C Tables 4.2.6.8 and 6.1.1.4'
S S 0.1246 0.1234 'International Tables Vol C Tables 4.2.6.8 and 6.1.1.4'
Pd Pd -0.9988 1.0072 'International Tables Vol C Tables 4.2.6.8 and 6.1.1.4'

loop_
_geom_angle_atom_site_label_1
_geom_angle_atom_site_label_2
_geom_angle_atom_site_label_3
_geom_angle
N Pd S 85.71(14)
N Pd P 178.62(14)
S Pd P 92.92(6)
N Pd Cl 87.74(14)
S Pd Cl 172.52(6)
P Pd Cl 93.63(6)
C3 S Pd 97.9(2)
C11 P C31 103.4(2)
C11 P C21 105.6(2)
C31 P C21 103.5(2)
C11 P Pd 111.75(18)
C31 P Pd 118.55(18)
C21 P Pd 112.79(19)
C12 C11 C16 118.5(5)
C12 C11 P 122.2(4)
C16 C11 P 119.4(4)
C11 C12 C13 121.8(6)
C14 C13 C12 120.0(6)
C13 C14 C15 119.1(6)
C14 C15 C16 121.0(6)
C11 C16 C15 119.6(6)
C26 C21 C22 119.1(5)
C26 C21 P 122.1(4)
C22 C21 P 118.8(4)
C23 C22 C21 120.4(6)
C22 C23 C24 120.7(6)
C25 C24 C23 119.2(6)
C24 C25 C26 121.3(6)
C21 C26 C25 119.1(6)
C32 C31 C36 117.2(5)
C32 C31 P 123.6(4)
C36 C31 P 119.2(4)
C33 C32 C31 121.8(6)
C32 C33 C34 119.6(6)
C33 C34 C35 120.3(5)
C36 C35 C34 119.4(6)
C35 C36 C31 121.7(5)
O1 C1 O2 125.0(6)
O1 C1 C2 123.7(6)
O2 C1 C2 111.3(5)
C3 C2 N 108.7(4)
C3 C2 C1 115.3(5)
N C2 C1 108.4(5)
C2 C3 S 110.2(4)
O2 C4 C5 107.8(6)
C1 O2 C4 115.5(5)
C2 N Pd 114.4(4)

loop_
_geom_bond_atom_site_label_1
_geom_bond_atom_site_label_2
_geom_bond_distance
Pd N 2.097(5)
Pd S 2.2530(14)
Pd P 2.2537(15)
Pd Cl 2.3493(16)
S C3 1.826(6)
P C11 1.809(5)
P C31 1.812(6)
P C21 1.823(6)
C11 C12 1.378(6)
C11 C16 1.390(7)
C12 C13 1.379(7)
C13 C14 1.375(8)
C14 C15 1.379(7)
C15 C16 1.395(7)
C21 C26 1.390(7)
C21 C22 1.395(7)
C22 C23 1.374(7)
C23 C24 1.378(7)
C24 C25 1.368(8)
C25 C26 1.395(7)
C31 C32 1.390(7)
C31 C36 1.399(6)
C32 C33 1.377(7)
C33 C34 1.379(7)
C34 C35 1.384(7)
C35 C36 1.377(6)
C1 O1 1.192(7)
C1 O2 1.323(8)
C1 C2 1.509(8)
C2 C3 1.482(8)
C2 N 1.483(7)
C4 O2 1.463(7)
C4 C5 1.473(11)
